data_1504816
loop_
_publ_author_name
'Filimonov, Victor D.'
'Trusova, Marina'
'Postnikov, Pavel'
'Krasnokutskaya, Elena A.'
'Lee, Young Min'
'Hwang, Ho Yun'
'Kim, Hyunuk'
'Chi, Ki-Whan'

_publ_section_title
;
 Unusually stable, versatile, and pure arenediazonium tosylates: their
 preparation, structures, and synthetic applicability.
;
_journal_issue 18
_journal_name_full 'Organic letters'
_journal_page_first 3961
_journal_page_last 3964
_journal_paper_doi 10.1021/ol8013528
_journal_volume 10
_journal_year 2008
_chemical_formula_moiety 'C6 H4 N3 O2, C7 H7 O3 S'
_chemical_formula_sum 'C13 H11 N3 O5 S'
_chemical_formula_weight 321.31
_chemical_name_common 'o-nitrobenzenediazonium tosylate (9a)'
_chemical_name_systematic
; 
 ? 
;
_space_group_IT_number 2
_symmetry_cell_setting triclinic
_symmetry_space_group_name_Hall '-P 1'
_symmetry_space_group_name_H-M 'P -1'
_atom_sites_solution_hydrogens geom
_atom_sites_solution_primary direct
_atom_sites_solution_secondary difmap
_audit_creation_method SHELXL-97
_cell_angle_alpha 78.64(3)
_cell_angle_beta 75.67(3)
_cell_angle_gamma 75.60(3)
_cell_formula_units_Z 2
_cell_length_a 7.5090(15)
_cell_length_b 7.5460(15)
_cell_length_c 13.672(3)
_cell_measurement_reflns_used 2571
_cell_measurement_temperature 90(2)
_cell_measurement_theta_max 30.35
_cell_measurement_theta_min 3.22
_cell_volume 719.4(3)
_computing_cell_refinement HKL2000
_computing_data_collection 'Quantum 210'
_computing_data_reduction HKL2000
_computing_molecular_graphics 'Materials Studio 4.1'
_computing_publication_material 'Materials Studio 4.1'
_computing_structure_refinement 'SHELXL-97 (Sheldrick, 1997)'
_computing_structure_solution 'SHELXS-97 (Sheldrick, 1990)'
_diffrn_ambient_temperature 90(2)
_diffrn_measured_fraction_theta_full 0.845
_diffrn_measured_fraction_theta_max 0.845
_diffrn_measurement_device_type 'Quantum 210'
_diffrn_measurement_method \j-scan
_diffrn_radiation_monochromator graphite
_diffrn_radiation_source PAL_4A
_diffrn_radiation_type 'synchrotron radiation'
_diffrn_radiation_wavelength 0.80000
_diffrn_reflns_av_R_equivalents 0.0000
_diffrn_reflns_av_sigmaI/netI 0.0194
_diffrn_reflns_limit_h_max 8
_diffrn_reflns_limit_h_min -9
_diffrn_reflns_limit_k_max 0
_diffrn_reflns_limit_k_min -9
_diffrn_reflns_limit_l_max 16
_diffrn_reflns_limit_l_min -17
_diffrn_reflns_number 2571
_diffrn_reflns_theta_full 30.35
_diffrn_reflns_theta_max 30.35
_diffrn_reflns_theta_min 3.22
_exptl_absorpt_coefficient_mu 0.343
_exptl_absorpt_correction_T_max 0.9831
_exptl_absorpt_correction_T_min 0.9633
_exptl_absorpt_correction_type semi-empirical
_exptl_absorpt_process_details HKL2000
_exptl_crystal_colour colorless
_exptl_crystal_density_diffrn 1.483
_exptl_crystal_density_method 'not measured'
_exptl_crystal_description block
_exptl_crystal_F_000 332
_exptl_crystal_size_max 0.11
_exptl_crystal_size_mid 0.05
_exptl_crystal_size_min 0.05
_refine_diff_density_max 0.424
_refine_diff_density_min -0.435
_refine_diff_density_rms 0.054
_refine_ls_extinction_method none
_refine_ls_goodness_of_fit_ref 1.055
_refine_ls_hydrogen_treatment refall
_refine_ls_matrix_type full
_refine_ls_number_parameters 243
_refine_ls_number_reflns 2571
_refine_ls_number_restraints 0
_refine_ls_restrained_S_all 1.055
_refine_ls_R_factor_all 0.0398
_refine_ls_R_factor_gt 0.0392
_refine_ls_shift/su_max 0.000
_refine_ls_shift/su_mean 0.000
_refine_ls_structure_factor_coef Fsqd
_refine_ls_weighting_details 'calc w=1/[\s^2^(Fo^2^)+(0.0958P)^2^+0.2094P] where P=(Fo^2^+2Fc^2^)/3'
_refine_ls_weighting_scheme calc
_refine_ls_wR_factor_gt 0.1220
_refine_ls_wR_factor_ref 0.1231
_reflns_number_gt 2511
_reflns_number_total 2571
_reflns_threshold_expression >2sigma(I)
_cod_data_source_file ol8013528_si_001.cif
_cod_data_source_block 9a
_cod_depositor_comments
;
The following automatic conversions were performed:

'_symmetry_cell_setting' value 'Triclinic' changed to 'triclinic'
according to /home/saulius/struct/CIF-dictionaries/cif_core.dic
dictionary named 'cif_core.dic' version 2.4.1 from 2010-06-29.

Automatic conversion script
Id: cif_fix_values 1715 2011-07-08 13:25:40Z adriana 
;
_cod_original_cell_volume 719.4(2)
_cod_original_sg_symbol_H-M P-1
_cod_database_code 1504816

loop_
_symmetry_equiv_pos_as_xyz
'x, y, z'
'-x, -y, -z'

loop_
_atom_site_label
_atom_site_type_symbol
_atom_site_fract_x
_atom_site_fract_y
_atom_site_fract_z
_atom_site_U_iso_or_equiv
_atom_site_adp_type
_atom_site_occupancy
_atom_site_symmetry_multiplicity
_atom_site_calc_flag
S1 S 0.27816(5) 0.45109(5) 0.34868(2) 0.01919(17) Uani 1 1 d
O1 O 0.9129(2) 0.5710(2) -0.09508(9) 0.0351(3) Uani 1 1 d
O2 O 1.14230(19) 0.37217(17) -0.17092(9) 0.0306(3) Uani 1 1 d
O3 O 0.13433(16) 0.57989(15) 0.30097(8) 0.0222(3) Uani 1 1 d
O4 O 0.2019(2) 0.31597(17) 0.42900(9) 0.0313(3) Uani 1 1 d
O5 O 0.39832(17) 0.54397(19) 0.38021(10) 0.0324(3) Uani 1 1 d
N1 N 1.0405(2) 0.5267(2) -0.16643(10) 0.0247(3) Uani 1 1 d
N2 N 1.24354(19) 0.44291(18) -0.36611(10) 0.0210(3) Uani 1 1 d
N3 N 1.2998(2) 0.3035(2) -0.38661(11) 0.0270(3) Uani 1 1 d
C1 C 1.1795(2) 0.6274(2) -0.34884(11) 0.0185(3) Uani 1 1 d
C2 C 1.2163(2) 0.7611(2) -0.43198(11) 0.0213(4) Uani 1 1 d
C3 C 1.1487(3) 0.9447(2) -0.41758(12) 0.0241(4) Uani 1 1 d
C4 C 1.0438(3) 0.9906(2) -0.32374(13) 0.0260(4) Uani 1 1 d
C5 C 1.0080(2) 0.8534(2) -0.24142(12) 0.0243(4) Uani 1 1 d
C6 C 1.0765(2) 0.6710(2) -0.25311(11) 0.0201(3) Uani 1 1 d
C7 C 0.7471(3) 0.0360(3) 0.00023(14) 0.0380(5) Uani 1 1 d
C8 C 0.6388(2) 0.1361(3) 0.08960(12) 0.0272(4) Uani 1 1 d
C9 C 0.6197(3) 0.3258(3) 0.08203(12) 0.0274(4) Uani 1 1 d
C10 C 0.5119(2) 0.4219(2) 0.16142(12) 0.0240(4) Uani 1 1 d
C11 C 0.4253(2) 0.3249(2) 0.25072(11) 0.0193(3) Uani 1 1 d
C12 C 0.4473(2) 0.1343(2) 0.26076(12) 0.0234(4) Uani 1 1 d
C13 C 0.5532(3) 0.0410(2) 0.17983(13) 0.0276(4) Uani 1 1 d
H2 H 1.279(3) 0.727(3) -0.4943(17) 0.031(5) Uiso 1 1 d
H3 H 1.166(3) 1.036(3) -0.4700(17) 0.032(5) Uiso 1 1 d
H4 H 1.001(4) 1.114(4) -0.3140(18) 0.044(6) Uiso 1 1 d
H5 H 0.938(3) 0.880(3) -0.1729(16) 0.033(5) Uiso 1 1 d
H7A H 0.668(4) 0.043(4) -0.045(2) 0.065(8) Uiso 1 1 d
H7B H 0.817(4) -0.077(4) 0.022(2) 0.059(8) Uiso 1 1 d
H7C H 0.835(4) 0.116(4) -0.049(2) 0.053(7) Uiso 1 1 d
H9 H 0.680(3) 0.393(3) 0.0194(16) 0.031(5) Uiso 1 1 d
H10 H 0.497(3) 0.557(3) 0.1523(14) 0.020(4) Uiso 1 1 d
H12 H 0.393(3) 0.063(3) 0.3243(15) 0.027(5) Uiso 1 1 d
H13 H 0.565(3) -0.095(3) 0.1901(16) 0.034(5) Uiso 1 1 d

loop_
_atom_site_aniso_label
_atom_site_aniso_U_11
_atom_site_aniso_U_22
_atom_site_aniso_U_33
_atom_site_aniso_U_23
_atom_site_aniso_U_13
_atom_site_aniso_U_12
S1 0.0177(3) 0.0201(2) 0.0194(2) -0.00649(15) -0.00121(16) -0.00296(18)
O1 0.0362(8) 0.0449(8) 0.0210(6) -0.0031(5) 0.0048(5) -0.0148(7)
O2 0.0327(8) 0.0245(6) 0.0332(6) 0.0044(5) -0.0106(5) -0.0064(6)
O3 0.0177(6) 0.0202(5) 0.0278(5) -0.0052(4) -0.0045(5) -0.0010(5)
O4 0.0365(8) 0.0275(6) 0.0214(5) -0.0012(5) 0.0044(5) -0.0032(6)
O5 0.0214(7) 0.0422(7) 0.0400(7) -0.0253(6) -0.0051(5) -0.0048(6)
N1 0.0253(8) 0.0288(7) 0.0214(6) -0.0005(5) -0.0056(5) -0.0102(7)
N2 0.0166(7) 0.0220(7) 0.0256(6) -0.0054(5) -0.0025(5) -0.0063(6)
N3 0.0233(8) 0.0231(7) 0.0357(7) -0.0095(6) -0.0036(6) -0.0053(6)
C1 0.0156(8) 0.0173(7) 0.0231(7) -0.0056(5) -0.0029(6) -0.0035(6)
C2 0.0195(8) 0.0252(8) 0.0206(7) -0.0054(6) -0.0018(6) -0.0082(7)
C3 0.0265(10) 0.0212(7) 0.0258(7) 0.0014(6) -0.0061(6) -0.0106(7)
C4 0.0248(9) 0.0195(7) 0.0352(8) -0.0082(6) -0.0057(7) -0.0045(7)
C5 0.0219(9) 0.0259(8) 0.0252(7) -0.0100(6) -0.0005(6) -0.0049(7)
C6 0.0180(8) 0.0229(8) 0.0199(7) -0.0025(6) -0.0031(6) -0.0066(7)
C7 0.0305(12) 0.0523(13) 0.0296(9) -0.0210(9) -0.0048(8) 0.0045(11)
C8 0.0200(9) 0.0376(9) 0.0234(7) -0.0120(7) -0.0061(6) 0.0025(8)
C9 0.0222(9) 0.0396(9) 0.0194(7) -0.0036(6) -0.0024(6) -0.0068(8)
C10 0.0225(9) 0.0263(8) 0.0233(7) -0.0035(6) -0.0038(6) -0.0065(7)
C11 0.0177(8) 0.0218(7) 0.0188(7) -0.0058(6) -0.0042(6) -0.0024(7)
C12 0.0246(9) 0.0221(7) 0.0221(7) -0.0037(6) -0.0047(6) -0.0020(7)
C13 0.0283(10) 0.0253(8) 0.0290(8) -0.0099(6) -0.0093(7) 0.0027(8)

loop_
_atom_type_symbol
_atom_type_description
_atom_type_scat_dispersion_real
_atom_type_scat_dispersion_imag
_atom_type_scat_source
C C -0.0020 0.0021 'International Tables Vol C Tables 4.2.6.8 and 6.1.1.4'
H H 0.0000 0.0000 'International Tables Vol C Tables 4.2.6.8 and 6.1.1.4'
N N -0.0031 0.0043 'International Tables Vol C Tables 4.2.6.8 and 6.1.1.4'
O O -0.0042 0.0079 'International Tables Vol C Tables 4.2.6.8 and 6.1.1.4'
S S 0.1265 0.1577 'International Tables Vol C Tables 4.2.6.8 and 6.1.1.4'

loop_
_geom_angle_atom_site_label_1
_geom_angle_atom_site_label_2
_geom_angle_atom_site_label_3
_geom_angle
O4 S1 O3 112.64(8)
O4 S1 O5 113.33(8)
O3 S1 O5 112.60(8)
O4 S1 C11 106.27(7)
O3 S1 C11 105.16(7)
O5 S1 C11 106.04(7)
O1 N1 O2 125.45(15)
O1 N1 C6 117.01(15)
O2 N1 C6 117.54(13)
N3 N2 C1 174.80(16)
C2 C1 C6 122.69(14)
C2 C1 N2 116.45(13)
C6 C1 N2 120.80(14)
C1 C2 C3 117.50(14)
C2 C3 C4 120.64(15)
C3 C4 C5 120.71(15)
C6 C5 C4 119.77(14)
C5 C6 C1 118.67(14)
C5 C6 N1 119.84(13)
C1 C6 N1 121.49(14)
C9 C8 C13 118.79(15)
C9 C8 C7 120.34(16)
C13 C8 C7 120.86(17)
C8 C9 C10 121.16(15)
C11 C10 C9 119.30(15)
C12 C11 C10 120.33(14)
C12 C11 S1 120.91(11)
C10 C11 S1 118.70(12)
C11 C12 C13 119.54(15)
C8 C13 C12 120.85(16)

loop_
_geom_bond_atom_site_label_1
_geom_bond_atom_site_label_2
_geom_bond_distance
S1 O4 1.4532(13)
S1 O3 1.4537(14)
S1 O5 1.4551(12)
S1 C11 1.7796(16)
O1 N1 1.220(2)
O2 N1 1.229(2)
N1 C6 1.4636(19)
N2 N3 1.095(2)
N2 C1 1.402(2)
C1 C2 1.385(2)
C1 C6 1.401(2)
C2 C3 1.387(2)
C3 C4 1.388(2)
C4 C5 1.393(2)
C5 C6 1.371(2)
C7 C8 1.513(2)
C8 C9 1.389(3)
C8 C13 1.392(2)
C9 C10 1.393(2)
C10 C11 1.393(2)
C11 C12 1.389(2)
C12 C13 1.395(2)
